data_4128580
loop_
_publ_author_name
'Lorzing, Gregory R.'
'Gosselin, Eric J.'
'Trump, Benjamin A.'
'York, Arthur H. P.'
'Sturluson, Arni'
'Rowland, Casey A.'
'Yap, Glenn P. A.'
'Brown, Craig M.'
'Simon, Cory M.'
'Bloch, Eric D.'

_publ_section_title
;
 Understanding Gas Storage in Cuboctahedral Porous Coordination Cages.
;
_journal_issue 30
_journal_name_full 'Journal of the American Chemical Society'
_journal_page_first 12128
_journal_page_last 12138
_journal_paper_doi 10.1021/jacs.9b05872
_journal_volume 141
_journal_year 2019
_chemical_formula_moiety '(C18 H12 Co2 O8)12, (H2 O)12, (C6 H12 N2)6'
_chemical_formula_sum 'C252 H242 Co24 N12 O109'
_chemical_formula_weight 6596.88
_space_group_crystal_system cubic
_space_group_IT_number 225
_space_group_name_Hall '-F 4 2 3'
_space_group_name_H-M_alt 'F m -3 m'
_atom_sites_solution_hydrogens geom
_audit_creation_method SHELXL-2014/7
_cell_angle_alpha 90
_cell_angle_beta 90
_cell_angle_gamma 90
_cell_formula_units_Z 4
_cell_length_a 39.887(3)
_cell_length_b 39.887(3)
_cell_length_c 39.887(3)
_cell_measurement_reflns_used 3370
_cell_measurement_temperature 200(2)
_cell_measurement_theta_max 18.91
_cell_measurement_theta_min 2.28
_cell_volume 63459(8)
_computing_cell_refinement 'Bruker SAINT'
_computing_data_collection 'Bruker APEX2'
_computing_data_reduction 'Bruker SAINT'
_computing_molecular_graphics 'Bruker SHELXTL'
_computing_publication_material 'Bruker SHELXTL'
_computing_structure_refinement 'SHELXL-2014/7 (Sheldrick, 2014)'
_computing_structure_solution 'SHELXS-97 (Sheldrick 2008)'
_diffrn_ambient_temperature 200(2)
_diffrn_detector_area_resol_mean 8.33
_diffrn_measured_fraction_theta_full 0.994
_diffrn_measured_fraction_theta_max 0.995
_diffrn_measurement_device_type 'Bruker AXS APEX diffractometer'
_diffrn_measurement_method '\f and \w scans'
_diffrn_radiation_type MoK\a
_diffrn_radiation_wavelength 0.71073
_diffrn_reflns_av_R_equivalents 0.1361
_diffrn_reflns_av_unetI/netI 0.0560
_diffrn_reflns_Laue_measured_fraction_full 0.994
_diffrn_reflns_Laue_measured_fraction_max 0.995
_diffrn_reflns_limit_h_max 49
_diffrn_reflns_limit_h_min -47
_diffrn_reflns_limit_k_max 51
_diffrn_reflns_limit_k_min -37
_diffrn_reflns_limit_l_max 50
_diffrn_reflns_limit_l_min -50
_diffrn_reflns_number 61671
_diffrn_reflns_point_group_measured_fraction_full 0.994
_diffrn_reflns_point_group_measured_fraction_max 0.995
_diffrn_reflns_theta_full 25.242
_diffrn_reflns_theta_max 27.483
_diffrn_reflns_theta_min 1.693
_exptl_absorpt_coefficient_mu 0.650
_exptl_absorpt_correction_T_max 0.7456
_exptl_absorpt_correction_T_min 0.6831
_exptl_absorpt_correction_type multi-scan
_exptl_absorpt_process_details 'APEX3 (Bruker, 2015)'
_exptl_crystal_colour green
_exptl_crystal_density_diffrn 0.690
_exptl_crystal_description block
_exptl_crystal_F_000 13432
_exptl_crystal_size_max 0.338
_exptl_crystal_size_mid 0.300
_exptl_crystal_size_min 0.242
_refine_diff_density_max 0.908
_refine_diff_density_min -1.025
_refine_diff_density_rms 0.063
_refine_ls_extinction_method none
_refine_ls_goodness_of_fit_ref 0.993
_refine_ls_hydrogen_treatment constr
_refine_ls_matrix_type full
_refine_ls_number_parameters 107
_refine_ls_number_reflns 3542
_refine_ls_number_restraints 57
_refine_ls_restrained_S_all 0.986
_refine_ls_R_factor_all 0.0863
_refine_ls_R_factor_gt 0.0578
_refine_ls_shift/su_max 0.001
_refine_ls_shift/su_mean 0.000
_refine_ls_structure_factor_coef Fsqd
_refine_ls_weighting_details 'w=1/[\s^2^(Fo^2^)+(0.1072P)^2^] where P=(Fo^2^+2Fc^2^)/3'
_refine_ls_weighting_scheme calc
_refine_ls_wR_factor_gt 0.1634
_refine_ls_wR_factor_ref 0.1821
_reflns_Friedel_coverage 0.000
_reflns_number_gt 2147
_reflns_number_total 3542
_reflns_threshold_expression 'I > 2\s(I)'
_cod_data_source_file ja9b05872_si_008.cif
_cod_data_source_block eric007_sq
_cod_original_cell_volume 63460(14)
_cod_database_code 4128580
_shelx_shelxl_version_number 2014/7
_shelx_space_group_comment
; 
The symmetry employed for this shelxl refinement is uniquely defined 
by the following loop, which should always be used as a source of 
symmetry information in preference to the above space-group names. 
They are only intended as comments. 
;
_shelx_estimated_absorpt_t_min 0.810
_shelx_estimated_absorpt_t_max 0.859

loop_
_space_group_symop_operation_xyz
'x, y, z'
'-x, -y, z'
'-x, y, -z'
'x, -y, -z'
'z, x, y'
'z, -x, -y'
'-z, -x, y'
'-z, x, -y'
'y, z, x'
'-y, z, -x'
'y, -z, -x'
'-y, -z, x'
'y, x, -z'
'-y, -x, -z'
'y, -x, z'
'-y, x, z'
'x, z, -y'
'-x, z, y'
'-x, -z, -y'
'x, -z, y'
'z, y, -x'
'z, -y, x'
'-z, y, x'
'-z, -y, -x'
'x, y+1/2, z+1/2'
'-x, -y+1/2, z+1/2'
'-x, y+1/2, -z+1/2'
'x, -y+1/2, -z+1/2'
'z, x+1/2, y+1/2'
'z, -x+1/2, -y+1/2'
'-z, -x+1/2, y+1/2'
'-z, x+1/2, -y+1/2'
'y, z+1/2, x+1/2'
'-y, z+1/2, -x+1/2'
'y, -z+1/2, -x+1/2'
'-y, -z+1/2, x+1/2'
'y, x+1/2, -z+1/2'
'-y, -x+1/2, -z+1/2'
'y, -x+1/2, z+1/2'
'-y, x+1/2, z+1/2'
'x, z+1/2, -y+1/2'
'-x, z+1/2, y+1/2'
'-x, -z+1/2, -y+1/2'
'x, -z+1/2, y+1/2'
'z, y+1/2, -x+1/2'
'z, -y+1/2, x+1/2'
'-z, y+1/2, x+1/2'
'-z, -y+1/2, -x+1/2'
'x+1/2, y, z+1/2'
'-x+1/2, -y, z+1/2'
'-x+1/2, y, -z+1/2'
'x+1/2, -y, -z+1/2'
'z+1/2, x, y+1/2'
'z+1/2, -x, -y+1/2'
'-z+1/2, -x, y+1/2'
'-z+1/2, x, -y+1/2'
'y+1/2, z, x+1/2'
'-y+1/2, z, -x+1/2'
'y+1/2, -z, -x+1/2'
'-y+1/2, -z, x+1/2'
'y+1/2, x, -z+1/2'
'-y+1/2, -x, -z+1/2'
'y+1/2, -x, z+1/2'
'-y+1/2, x, z+1/2'
'x+1/2, z, -y+1/2'
'-x+1/2, z, y+1/2'
'-x+1/2, -z, -y+1/2'
'x+1/2, -z, y+1/2'
'z+1/2, y, -x+1/2'
'z+1/2, -y, x+1/2'
'-z+1/2, y, x+1/2'
'-z+1/2, -y, -x+1/2'
'x+1/2, y+1/2, z'
'-x+1/2, -y+1/2, z'
'-x+1/2, y+1/2, -z'
'x+1/2, -y+1/2, -z'
'z+1/2, x+1/2, y'
'z+1/2, -x+1/2, -y'
'-z+1/2, -x+1/2, y'
'-z+1/2, x+1/2, -y'
'y+1/2, z+1/2, x'
'-y+1/2, z+1/2, -x'
'y+1/2, -z+1/2, -x'
'-y+1/2, -z+1/2, x'
'y+1/2, x+1/2, -z'
'-y+1/2, -x+1/2, -z'
'y+1/2, -x+1/2, z'
'-y+1/2, x+1/2, z'
'x+1/2, z+1/2, -y'
'-x+1/2, z+1/2, y'
'-x+1/2, -z+1/2, -y'
'x+1/2, -z+1/2, y'
'z+1/2, y+1/2, -x'
'z+1/2, -y+1/2, x'
'-z+1/2, y+1/2, x'
'-z+1/2, -y+1/2, -x'
'-x, -y, -z'
'x, y, -z'
'x, -y, z'
'-x, y, z'
'-z, -x, -y'
'-z, x, y'
'z, x, -y'
'z, -x, y'
'-y, -z, -x'
'y, -z, x'
'-y, z, x'
'y, z, -x'
'-y, -x, z'
'y, x, z'
'-y, x, -z'
'y, -x, -z'
'-x, -z, y'
'x, -z, -y'
'x, z, y'
'-x, z, -y'
'-z, -y, x'
'-z, y, -x'
'z, -y, -x'
'z, y, x'
'-x, -y+1/2, -z+1/2'
'x, y+1/2, -z+1/2'
'x, -y+1/2, z+1/2'
'-x, y+1/2, z+1/2'
'-z, -x+1/2, -y+1/2'
'-z, x+1/2, y+1/2'
'z, x+1/2, -y+1/2'
'z, -x+1/2, y+1/2'
'-y, -z+1/2, -x+1/2'
'y, -z+1/2, x+1/2'
'-y, z+1/2, x+1/2'
'y, z+1/2, -x+1/2'
'-y, -x+1/2, z+1/2'
'y, x+1/2, z+1/2'
'-y, x+1/2, -z+1/2'
'y, -x+1/2, -z+1/2'
'-x, -z+1/2, y+1/2'
'x, -z+1/2, -y+1/2'
'x, z+1/2, y+1/2'
'-x, z+1/2, -y+1/2'
'-z, -y+1/2, x+1/2'
'-z, y+1/2, -x+1/2'
'z, -y+1/2, -x+1/2'
'z, y+1/2, x+1/2'
'-x+1/2, -y, -z+1/2'
'x+1/2, y, -z+1/2'
'x+1/2, -y, z+1/2'
'-x+1/2, y, z+1/2'
'-z+1/2, -x, -y+1/2'
'-z+1/2, x, y+1/2'
'z+1/2, x, -y+1/2'
'z+1/2, -x, y+1/2'
'-y+1/2, -z, -x+1/2'
'y+1/2, -z, x+1/2'
'-y+1/2, z, x+1/2'
'y+1/2, z, -x+1/2'
'-y+1/2, -x, z+1/2'
'y+1/2, x, z+1/2'
'-y+1/2, x, -z+1/2'
'y+1/2, -x, -z+1/2'
'-x+1/2, -z, y+1/2'
'x+1/2, -z, -y+1/2'
'x+1/2, z, y+1/2'
'-x+1/2, z, -y+1/2'
'-z+1/2, -y, x+1/2'
'-z+1/2, y, -x+1/2'
'z+1/2, -y, -x+1/2'
'z+1/2, y, x+1/2'
'-x+1/2, -y+1/2, -z'
'x+1/2, y+1/2, -z'
'x+1/2, -y+1/2, z'
'-x+1/2, y+1/2, z'
'-z+1/2, -x+1/2, -y'
'-z+1/2, x+1/2, y'
'z+1/2, x+1/2, -y'
'z+1/2, -x+1/2, y'
'-y+1/2, -z+1/2, -x'
'y+1/2, -z+1/2, x'
'-y+1/2, z+1/2, x'
'y+1/2, z+1/2, -x'
'-y+1/2, -x+1/2, z'
'y+1/2, x+1/2, z'
'-y+1/2, x+1/2, -z'
'y+1/2, -x+1/2, -z'
'-x+1/2, -z+1/2, y'
'x+1/2, -z+1/2, -y'
'x+1/2, z+1/2, y'
'-x+1/2, z+1/2, -y'
'-z+1/2, -y+1/2, x'
'-z+1/2, y+1/2, -x'
'z+1/2, -y+1/2, -x'
'z+1/2, y+1/2, x'

loop_
_atom_site_label
_atom_site_type_symbol
_atom_site_fract_x
_atom_site_fract_y
_atom_site_fract_z
_atom_site_U_iso_or_equiv
_atom_site_adp_type
_atom_site_occupancy
_atom_site_site_symmetry_order
_atom_site_calc_flag
_atom_site_refinement_flags_posn
_atom_site_refinement_flags_adp
_atom_site_refinement_flags_occupancy
_atom_site_disorder_assembly
_atom_site_disorder_group
Co1 Co 0.5000 0.35945(2) 0.64055(2) 0.0459(3) Uani 1 4 d S T P . .
Co2 Co 0.5000 0.30985(2) 0.69015(2) 0.0456(3) Uani 1 4 d DS TU P . .
C1 C 0.41004(7) 0.29912(11) 0.58996(7) 0.0512(10) Uani 1 2 d S T P . .
H1 H 0.4185 0.3192 0.5815 0.061 Uiso 1 2 calc R U P . .
C2 C 0.42512(8) 0.28451(8) 0.61732(8) 0.0591(8) Uani 1 1 d . . . . .
C3 C 0.41267(9) 0.25350(10) 0.62917(9) 0.0816(11) Uani 1 1 d . . . . .
H3 H 0.4230 0.2432 0.6473 0.098 Uiso 1 1 calc R U . . .
C4 C 0.38564(13) 0.23849(15) 0.61436(13) 0.106(2) Uani 1 2 d S T P . .
C5 C 0.3727(2) 0.2047(2) 0.6273(2) 0.175(5) Uani 1 2 d S T P . .
H5A H 0.3858 0.1978 0.6462 0.263 Uiso 0.5 1 calc R U P . .
H5B H 0.3497 0.2069 0.6339 0.263 Uiso 0.5 1 calc R U P . .
H5C H 0.3745 0.1882 0.6099 0.263 Uiso 0.5 1 calc R U P . .
C6 C 0.45359(7) 0.30201(8) 0.63477(8) 0.0541(7) Uani 1 1 d . . . . .
O1 O 0.46429(5) 0.32815(6) 0.62178(6) 0.0631(6) Uani 1 1 d . . . . .
O2 O 0.46435(6) 0.28872(6) 0.66107(6) 0.0745(7) Uani 1 1 d . . . . .
O3 O 0.5000 0.39905(10) 0.60095(10) 0.136(3) Uani 1 4 d S T P . .
O4 O 0.5000 0.5000 0.5000 0.134(9) Uani 1 48 d S T P . .
N1 N 0.4994(3) 0.2707(6) 0.7286(6) 0.036(2) Uani 0.125 1 d DG U P A -1
N2 N 0.4990(3) 0.2251(6) 0.7739(6) 0.036(2) Uani 0.125 1 d G . P A -1
C7 C 0.5084(3) 0.2384(6) 0.7141(6) 0.037(4) Uani 0.125 1 d DG U P A -1
H7A H 0.5305 0.2398 0.7041 0.044 Uiso 0.125 1 calc R U P A -1
H7B H 0.4925 0.2327 0.6965 0.044 Uiso 0.125 1 calc R U P A -1
C8 C 0.5081(3) 0.2107(6) 0.7414(6) 0.037(4) Uani 0.125 1 d G . P A -1
H8A H 0.4921 0.1934 0.7354 0.044 Uiso 0.125 1 calc R U P A -1
H8B H 0.5301 0.2005 0.7429 0.044 Uiso 0.125 1 calc R U P A -1
C9 C 0.4660(2) 0.2681(6) 0.7438(6) 0.040(4) Uani 0.125 1 d DG U P A -1
H9A H 0.4497 0.2628 0.7266 0.048 Uiso 0.125 1 calc R U P A -1
H9B H 0.4599 0.2894 0.7537 0.048 Uiso 0.125 1 calc R U P A -1
C10 C 0.4658(3) 0.2404(6) 0.7711(6) 0.040(4) Uani 0.125 1 d G . P A -1
H10A H 0.4594 0.2501 0.7925 0.048 Uiso 0.125 1 calc R U P A -1
H10B H 0.4494 0.2234 0.7654 0.048 Uiso 0.125 1 calc R U P A -1
C11 C 0.5236(2) 0.2788(6) 0.7552(6) 0.043(4) Uani 0.125 1 d DG U P A -1
H11A H 0.5178 0.3002 0.7652 0.052 Uiso 0.125 1 calc R U P A -1
H11B H 0.5459 0.2807 0.7456 0.052 Uiso 0.125 1 calc R U P A -1
C12 C 0.5233(3) 0.2511(6) 0.7825(6) 0.043(4) Uani 0.125 1 d G . P A -1
H12A H 0.5455 0.2413 0.7844 0.052 Uiso 0.125 1 calc R U P A -1
H12B H 0.5176 0.2609 0.8040 0.052 Uiso 0.125 1 calc R U P A -1

loop_
_atom_site_aniso_label
_atom_site_aniso_U_11
_atom_site_aniso_U_22
_atom_site_aniso_U_33
_atom_site_aniso_U_23
_atom_site_aniso_U_13
_atom_site_aniso_U_12
Co1 0.0383(4) 0.0496(3) 0.0496(3) 0.0107(3) 0.000 0.000
Co2 0.0452(5) 0.0458(3) 0.0458(3) 0.0159(3) 0.000 0.000
C1 0.0492(14) 0.055(2) 0.0492(14) 0.0024(14) -0.0047(19) -0.0024(14)
C2 0.0558(18) 0.064(2) 0.0574(19) 0.0100(15) -0.0099(15) -0.0062(15)
C3 0.081(3) 0.083(3) 0.081(3) 0.033(2) -0.029(2) -0.018(2)
C4 0.117(3) 0.084(4) 0.117(3) 0.049(3) -0.050(4) -0.049(3)
C5 0.190(6) 0.146(7) 0.190(6) 0.101(6) -0.114(7) -0.101(6)
C6 0.0418(16) 0.067(2) 0.0534(18) 0.0071(15) -0.0117(14) -0.0034(14)
O1 0.0580(13) 0.0706(15) 0.0607(14) 0.0130(11) -0.0180(10) -0.0121(11)
O2 0.0794(16) 0.0846(17) 0.0595(14) 0.0206(12) -0.0309(12) -0.0108(13)
O3 0.234(9) 0.086(3) 0.086(3) 0.025(3) 0.000 0.000
O4 0.134(9) 0.134(9) 0.134(9) 0.000 0.000 0.000
N1 0.033(2) 0.043(8) 0.032(7) 0.012(4) 0.000(6) 0.004(6)
N2 0.033(2) 0.043(8) 0.032(7) 0.012(4) 0.000(6) 0.004(6)
C7 0.043(10) 0.041(8) 0.025(8) 0.017(5) -0.004(7) 0.005(7)
C8 0.043(10) 0.041(8) 0.025(8) 0.017(5) -0.004(7) 0.005(7)
C9 0.032(4) 0.052(12) 0.035(11) 0.014(7) 0.000(5) 0.006(6)
C10 0.032(4) 0.052(12) 0.035(11) 0.014(7) 0.000(5) 0.006(6)
C11 0.045(7) 0.047(11) 0.037(9) 0.011(6) -0.008(7) 0.007(7)
C12 0.045(7) 0.047(11) 0.037(9) 0.011(6) -0.008(7) 0.007(7)

loop_
_atom_type_symbol
_atom_type_description
_atom_type_scat_dispersion_real
_atom_type_scat_dispersion_imag
_atom_type_scat_source
C C 0.0033 0.0016 'International Tables Vol C Tables 4.2.6.8 and 6.1.1.4'
H H 0.0000 0.0000 'International Tables Vol C Tables 4.2.6.8 and 6.1.1.4'
N N 0.0061 0.0033 'International Tables Vol C Tables 4.2.6.8 and 6.1.1.4'
O O 0.0106 0.0060 'International Tables Vol C Tables 4.2.6.8 and 6.1.1.4'
Co Co 0.3494 0.9721 'International Tables Vol C Tables 4.2.6.8 and 6.1.1.4'

loop_
_geom_angle_atom_site_label_1
_geom_angle_atom_site_label_2
_geom_angle_atom_site_label_3
_geom_angle
_geom_angle_site_symmetry_1
_geom_angle_site_symmetry_3
O1 Co1 O1 160.01(13) . 19_666
O1 Co1 O1 87.79(13) . 114_566
O1 Co1 O1 88.76(13) 19_666 114_566
O1 Co1 O1 88.76(13) . 100_655
O1 Co1 O1 87.79(13) 19_666 100_655
O1 Co1 O1 160.01(13) 114_566 100_655
O1 Co1 O3 99.99(6) . .
O1 Co1 O3 99.99(6) 19_666 .
O1 Co1 O3 99.99(6) 114_566 .
O1 Co1 O3 99.99(6) 100_655 .
O1 Co1 Co2 80.01(6) . .
O1 Co1 Co2 80.01(6) 19_666 .
O1 Co1 Co2 80.01(6) 114_566 .
O1 Co1 Co2 80.01(6) 100_655 .
O3 Co1 Co2 180.00(15) . .
O2 Co2 O2 167.27(13) . 19_666
O2 Co2 O2 89.07(15) . 114_566
O2 Co2 O2 89.53(15) 19_666 114_566
O2 Co2 O2 89.52(15) . 100_655
O2 Co2 O2 89.06(15) 19_666 100_655
O2 Co2 O2 167.27(13) 114_566 100_655
O2 Co2 N1 95.6(3) . .
O2 Co2 N1 97.2(3) 19_666 .
O2 Co2 N1 96.3(3) 114_566 .
O2 Co2 N1 96.5(3) 100_655 .
O2 Co2 Co1 83.63(7) . .
O2 Co2 Co1 83.63(7) 19_666 .
O2 Co2 Co1 83.63(7) 114_566 .
O2 Co2 Co1 83.63(7) 100_655 .
N1 Co2 Co1 179.2(3) . .
C2 C1 C2 120.9(4) 118_656 .
C2 C1 H1 119.5 118_656 .
C2 C1 H1 119.5 . .
C1 C2 C3 118.8(3) . .
C1 C2 C6 120.0(3) . .
C3 C2 C6 121.1(3) . .
C4 C3 C2 121.0(3) . .
C4 C3 H3 119.5 . .
C2 C3 H3 119.5 . .
C3 C4 C3 119.3(5) 118_656 .
C3 C4 C5 120.3(2) 118_656 .
C3 C4 C5 120.3(2) . .
C4 C5 H5A 109.5 . .
C4 C5 H5B 109.5 . .
H5A C5 H5B 109.5 . .
C4 C5 H5C 109.5 . .
H5A C5 H5C 109.5 . .
H5B C5 H5C 109.5 . .
O1 C6 O2 126.1(3) . .
O1 C6 C2 117.2(3) . .
O2 C6 C2 116.8(3) . .
C6 O1 Co1 127.04(19) . .
C6 O2 Co2 123.1(2) . .
C7 N1 C9 108.9 . .
C7 N1 C11 108.7 . .
C9 N1 C11 108.4 . .
C7 N1 Co2 110.4(6) . .
C9 N1 Co2 110.5(6) . .
C11 N1 Co2 109.9(6) . .
C12 N2 C10 108.9 . .
C12 N2 C8 108.7 . .
C10 N2 C8 108.7 . .
N1 C7 C8 110.4 . .
N1 C7 H7A 109.6 . .
C8 C7 H7A 109.6 . .
N1 C7 H7B 109.6 . .
C8 C7 H7B 109.6 . .
H7A C7 H7B 108.1 . .
N2 C8 C7 110.1 . .
N2 C8 H8A 109.6 . .
C7 C8 H8A 109.6 . .
N2 C8 H8B 109.6 . .
C7 C8 H8B 109.6 . .
H8A C8 H8B 108.1 . .
N1 C9 C10 110.3 . .
N1 C9 H9A 109.6 . .
C10 C9 H9A 109.6 . .
N1 C9 H9B 109.6 . .
C10 C9 H9B 109.6 . .
H9A C9 H9B 108.1 . .
N2 C10 C9 110.2 . .
N2 C10 H10A 109.6 . .
C9 C10 H10A 109.6 . .
N2 C10 H10B 109.6 . .
C9 C10 H10B 109.6 . .
H10A C10 H10B 108.1 . .
N1 C11 C12 110.2 . .
N1 C11 H11A 109.6 . .
C12 C11 H11A 109.6 . .
N1 C11 H11B 109.6 . .
C12 C11 H11B 109.6 . .
H11A C11 H11B 108.1 . .
N2 C12 C11 110.2 . .
N2 C12 H12A 109.6 . .
C11 C12 H12A 109.6 . .
N2 C12 H12B 109.6 . .
C11 C12 H12B 109.6 . .
H12A C12 H12B 108.1 . .

loop_
_geom_bond_atom_site_label_1
_geom_bond_atom_site_label_2
_geom_bond_distance
_geom_bond_site_symmetry_2
Co1 O1 2.037(2) .
Co1 O1 2.037(2) 19_666
Co1 O1 2.037(2) 114_566
Co1 O1 2.037(2) 100_655
Co1 O3 2.234(6) .
Co1 Co2 2.7978(10) .
Co2 O2 2.019(2) .
Co2 O2 2.019(2) 19_666
Co2 O2 2.019(2) 114_566
Co2 O2 2.019(2) 100_655
Co2 N1 2.19(3) .
C1 C2 1.376(4) 118_656
C1 C2 1.376(4) .
C1 H1 0.9300 .
C2 C3 1.414(5) .
C2 C6 1.504(4) .
C3 C4 1.368(4) .
C3 H3 0.9300 .
C4 C3 1.367(4) 118_656
C4 C5 1.531(8) .
C5 H5A 0.9600 .
C5 H5B 0.9600 .
C5 H5C 0.9600 .
C6 O1 1.240(3) .
C6 O2 1.251(3) .
N1 C7 1.4589 .
N1 C9 1.4645 .
N1 C11 1.4683 .
N2 C12 1.4618 .
N2 C10 1.4619 .
N2 C8 1.4646 .
C7 C8 1.5540 .
C7 H7A 0.9700 .
C7 H7B 0.9700 .
C8 H8A 0.9700 .
C8 H8B 0.9700 .
C9 C10 1.5539 .
C9 H9A 0.9700 .
C9 H9B 0.9700 .
C10 H10A 0.9700 .
C10 H10B 0.9700 .
C11 C12 1.5539 .
C11 H11A 0.9700 .
C11 H11B 0.9700 .
C12 H12A 0.9700 .
C12 H12B 0.9700 .

loop_
_geom_torsion_atom_site_label_1
_geom_torsion_atom_site_label_2
_geom_torsion_atom_site_label_3
_geom_torsion_atom_site_label_4
_geom_torsion
_geom_torsion_site_symmetry_1
_geom_torsion_site_symmetry_4
C2 C1 C2 C3 2.0(7) 118_656 .
C2 C1 C2 C6 -176.1(3) 118_656 .
C1 C2 C3 C4 -1.5(7) . .
C6 C2 C3 C4 176.5(5) . .
C2 C3 C4 C3 1.1(11) . 118_656
C2 C3 C4 C5 179.4(7) . .
C1 C2 C6 O1 -5.9(5) . .
C3 C2 C6 O1 176.1(3) . .
C1 C2 C6 O2 174.3(3) . .
C3 C2 C6 O2 -3.7(5) . .
O2 C6 O1 Co1 -4.9(5) . .
C2 C6 O1 Co1 175.3(2) . .
O1 C6 O2 Co2 4.9(5) . .
C2 C6 O2 Co2 -175.3(2) . .
C9 N1 C7 C8 -58.8 . .
C11 N1 C7 C8 59.0 . .
Co2 N1 C7 C8 179.7(7) . .
C12 N2 C8 C7 -59.2 . .
C10 N2 C8 C7 59.2 . .
N1 C7 C8 N2 -0.1 . .
C7 N1 C9 C10 58.8 . .
C11 N1 C9 C10 -59.3 . .
Co2 N1 C9 C10 -179.8(7) . .
C12 N2 C10 C9 59.1 . .
C8 N2 C10 C9 -59.2 . .
N1 C9 C10 N2 0.3 . .
C7 N1 C11 C12 -59.0 . .
C9 N1 C11 C12 59.2 . .
Co2 N1 C11 C12 -179.9(7) . .
C10 N2 C12 C11 -59.1 . .
C8 N2 C12 C11 59.2 . .
N1 C11 C12 N2 -0.2 . .
